data_4335515
loop_
_publ_author_name
'Igor M. Shlyapnikov'
'H\'el\`ene P. A. Mercier'
'Evgeny A. Goreshnik'
'Gary J. Schrobilgen'
'Zoran Mazej'

_publ_contact_author_address
;
Department of Inorganic Chemistry and Technology
Jozef Stefan Institute
Jamova 39 1000 Ljubljana
SLOVENIA
;
_publ_contact_author_email evgeny.goreshnik@ijs.si
_publ_contact_author_fax 386(1)4773645
_publ_contact_author_name 'Goreshnik, Evgeny'
_publ_contact_author_phone 386(1)4773155
_publ_section_title
;
 Crystal Structures and Raman Spectra of Imidazolium
 Poly[perfluorotitanate(IV)] Salts Containing the [TiF6]2-,
 ([Ti2F9]-)\\infty, and [Ti2F11]3- and the New [Ti4F20]4- and [Ti5F23]3-
 Anions
;
_journal_name_full 'Inorganic Chemistry'
_journal_page_first 8315
_journal_page_last 8326
_journal_paper_doi 10.1021/ic302468j
_journal_volume 52
_journal_year 2013
_chemical_formula_moiety 'F20 Ti4, 4(C3 H5 N2)'
_chemical_formula_sum 'C12 H20 F20 N8 Ti4'
_chemical_formula_weight 847.96
_space_group_IT_number 12
_symmetry_cell_setting monoclinic
_symmetry_space_group_name_Hall '-C 2y'
_symmetry_space_group_name_H-M 'C 1 2/m 1'
_atom_sites_solution_hydrogens geom
_atom_sites_solution_primary direct
_atom_sites_solution_secondary difmap
_audit_creation_date 2011-06-02T16:35:53-00:00
_audit_creation_method 'WinGX routine CIF_UPDATE'
_cell_angle_alpha 90.00
_cell_angle_beta 129.6900(10)
_cell_angle_gamma 90.00
_cell_formula_units_Z 2
_cell_length_a 13.2139(6)
_cell_length_b 15.2093(7)
_cell_length_c 8.9514(3)
_cell_measurement_reflns_used 1468
_cell_measurement_temperature 293
_cell_measurement_theta_max 28.8221
_cell_measurement_theta_min 2.4086
_cell_volume 1384.35(10)
_computing_cell_refinement 'CrystalClear (Rigaku Corporation, 1999)'
_computing_data_collection 'CrystalClear (Rigaku Corporation, 1999)'
_computing_data_reduction 'CrystalClear (Rigaku Corporation, 1999)'
_computing_molecular_graphics 'Diamond (Pennington, 1999)'
_computing_publication_material
;
WinGX 1.70 (Farrugia, L. J., 1999), enCIFer v.1.2 (Allen et al., 2004)
;
_computing_structure_refinement 'SHELXL-97 (Sheldrick, 1997)'
_computing_structure_solution
;
SIR92 (Altomare et al., 1993), 
TeXsan (Molecular Structure Corporation, 1997--1999).
;
_diffrn_ambient_temperature 298
_diffrn_measured_fraction_theta_full 0.968
_diffrn_measured_fraction_theta_max 0.961
_diffrn_measurement_device
;
        Mercury CCD (2x2 bin mode)
;
_diffrn_measurement_method dtprofit.ref
_diffrn_radiation_type MoK\a
_diffrn_radiation_wavelength 0.71069
_diffrn_reflns_av_R_equivalents 0.023
_diffrn_reflns_av_sigmaI/netI 0.0253
_diffrn_reflns_limit_h_max 11
_diffrn_reflns_limit_h_min -16
_diffrn_reflns_limit_k_max 18
_diffrn_reflns_limit_k_min 0
_diffrn_reflns_limit_l_max 10
_diffrn_reflns_limit_l_min 0
_diffrn_reflns_number 1366
_diffrn_reflns_theta_full 25.00
_diffrn_reflns_theta_max 26.01
_diffrn_reflns_theta_min 2.41
_exptl_absorpt_coefficient_mu 1.267
_exptl_absorpt_correction_T_max 0.892
_exptl_absorpt_correction_T_min 0.859
_exptl_absorpt_correction_type multi-scan
_exptl_absorpt_process_details 'Blessing R.H., 1995'
_exptl_crystal_colour Colorless
_exptl_crystal_density_diffrn 2.032
_exptl_crystal_description Chunk
_exptl_crystal_F_000 832
_exptl_crystal_size_max 0.1
_exptl_crystal_size_mid 0.1
_exptl_crystal_size_min 0.06
_refine_diff_density_max 0.723
_refine_diff_density_min -0.587
_refine_ls_extinction_coef 0.0072(16)
_refine_ls_extinction_expression Fc^*^=kFc[1+0.001xFc^2^\l^3^/sin(2\q)]^-1/4^
_refine_ls_extinction_method SHELXL
_refine_ls_goodness_of_fit_ref 1.106
_refine_ls_hydrogen_treatment constr
_refine_ls_matrix_type full
_refine_ls_number_parameters 117
_refine_ls_number_reflns 1366
_refine_ls_number_restraints 3
_refine_ls_restrained_S_all 1.116
_refine_ls_R_factor_all 0.0632
_refine_ls_R_factor_gt 0.0518
_refine_ls_shift/su_max 0.000
_refine_ls_shift/su_mean 0.000
_refine_ls_structure_factor_coef Fsqd
_refine_ls_weighting_details 'calc w=1/[\s^2^(Fo^2^)+(0.0900P)^2^+3.4039P] where P=(Fo^2^+2Fc^2^)/3'
_refine_ls_weighting_scheme calc
_refine_ls_wR_factor_gt 0.1460
_refine_ls_wR_factor_ref 0.1561
_reflns_number_gt 1086
_reflns_number_total 1366
_reflns_threshold_expression I>2\s(I)
_cod_data_source_file ic302468j_si_002_3.cif
_cod_data_source_block shelxl
_cod_original_sg_symbol_H-M 'C 2/m'
_cod_database_code 4335515

loop_
_symmetry_equiv_pos_as_xyz
'x, y, z'
'-x, y, -z'
'x+1/2, y+1/2, z'
'-x+1/2, y+1/2, -z'
'-x, -y, -z'
'x, -y, z'
'-x+1/2, -y+1/2, -z'
'x+1/2, -y+1/2, z'

loop_
_atom_site_label
_atom_site_type_symbol
_atom_site_fract_x
_atom_site_fract_y
_atom_site_fract_z
_atom_site_U_iso_or_equiv
_atom_site_adp_type
_atom_site_occupancy
_atom_site_symmetry_multiplicity
_atom_site_calc_flag
_atom_site_refinement_flags
_atom_site_disorder_group
Ti1 Ti 0.17944(8) 0.0000 0.38427(13) 0.0358(4) Uani 1 2 d S .
Ti2 Ti 0.0000 0.18773(6) 0.0000 0.0373(4) Uani 1 2 d S .
F1 F 0.1053(3) 0.09027(18) 0.1835(4) 0.0688(8) Uani 1 1 d . .
F2 F 0.3196(4) 0.0000 0.3924(6) 0.0583(10) Uani 1 2 d S .
F3 F 0.2482(3) 0.08508(18) 0.5636(4) 0.0626(8) Uani 1 1 d . .
F4 F 0.1048(3) 0.1795(2) -0.0630(5) 0.0702(9) Uani 1 1 d . .
F6 F 0.1043(3) 0.2660(2) 0.1858(5) 0.0798(10) Uani 1 1 d . .
F7 F 0.0217(3) 0.0000 0.3327(6) 0.0607(10) Uani 1 2 d S .
C1 C 0.0000 0.1748(7) 0.5000 0.053(2) Uani 0.864(18) 2 d SP 1
H1A H 0.0000 0.1136 0.5000 0.064 Uiso 0.864(18) 2 calc SPR 1
N1 N 0.0995(6) 0.2246(5) 0.5586(8) 0.058(2) Uani 0.864(18) 1 d P 1
H1B H 0.1758 0.2062 0.6032 0.070 Uiso 0.864(18) 1 calc PR 1
C2 C 0.0631(8) 0.3111(5) 0.5375(11) 0.068(3) Uani 0.864(18) 1 d P 1
H2A H 0.1155 0.3601 0.5692 0.081 Uiso 0.864(18) 1 calc PR 1
C1A C 0.0000 0.323(5) 0.5000 0.053(2) Uani 0.136(18) 2 d SP 2
H1AA H 0.0000 0.3841 0.5000 0.064 Uiso 0.136(18) 2 calc SPR 2
N1A N 0.087(4) 0.269(4) 0.536(7) 0.058(2) Uani 0.136(18) 1 d P 2
H1AB H 0.1635 0.2822 0.5725 0.070 Uiso 0.136(18) 1 calc PR 2
C2A C 0.039(7) 0.195(4) 0.507(11) 0.068(3) Uani 0.136(18) 1 d P 2
H2AA H 0.0755 0.1449 0.4997 0.081 Uiso 0.136(18) 1 calc PR 2
C3 C 0.7458(12) 0.0000 1.026(2) 0.079(5) Uiso 0.652(10) 2 d SPD 1
H3A H 0.8365 0.0000 1.0985 0.095 Uiso 0.652(10) 2 calc SPR 1
N2 N 0.6682(8) 0.0758(6) 0.9644(11) 0.077(2) Uiso 0.652(10) 1 d P 1
H2B H 0.6919 0.1301 0.9862 0.093 Uiso 0.652(10) 1 calc PR 1
C4 C 0.5488(8) 0.0418(5) 0.8636(12) 0.0461(15) Uani 0.652(10) 1 d PD 1
H4A H 0.4728 0.0756 0.7995 0.055 Uiso 0.652(10) 1 calc PR 1
C3A C 0.5290(15) 0.0000 0.844(4) 0.079(5) Uiso 0.348(10) 2 d SPD 2
H3AA H 0.4507 0.0000 0.7161 0.095 Uiso 0.348(10) 2 calc SPR 2
N2A N 0.557(2) 0.0679(13) 0.890(3) 0.077(2) Uiso 0.348(10) 1 d P 2
H2AB H 0.5167 0.1156 0.8743 0.093 Uiso 0.348(10) 1 calc PR 2
C4A C 0.7288(12) 0.0378(11) 1.015(2) 0.0461(15) Uani 0.348(10) 1 d PD 2
H4AA H 0.7999 0.0752 1.0667 0.055 Uiso 0.348(10) 1 calc PR 2

loop_
_atom_site_aniso_label
_atom_site_aniso_U_11
_atom_site_aniso_U_22
_atom_site_aniso_U_33
_atom_site_aniso_U_23
_atom_site_aniso_U_13
_atom_site_aniso_U_12
Ti1 0.0273(5) 0.0305(6) 0.0365(6) 0.000 0.0142(4) 0.000
Ti2 0.0346(6) 0.0271(5) 0.0426(6) 0.000 0.0212(5) 0.000
F1 0.0594(16) 0.0573(17) 0.0622(17) 0.0274(14) 0.0261(14) 0.0136(13)
F2 0.050(2) 0.056(2) 0.077(2) 0.000 0.044(2) 0.000
F3 0.0504(15) 0.0559(16) 0.0619(16) -0.0238(13) 0.0268(13) -0.0080(12)
F4 0.0650(18) 0.078(2) 0.087(2) 0.0125(16) 0.0576(17) 0.0104(14)
F6 0.0776(19) 0.0625(19) 0.089(2) -0.0363(17) 0.0481(17) -0.0289(15)
F7 0.0374(18) 0.062(2) 0.077(3) 0.000 0.0337(19) 0.000
C1 0.067(7) 0.032(5) 0.073(5) 0.000 0.050(6) 0.000
N1 0.045(3) 0.060(5) 0.071(3) 0.011(3) 0.038(2) 0.012(3)
C2 0.075(5) 0.044(4) 0.100(5) -0.010(4) 0.063(4) -0.016(5)
C1A 0.067(7) 0.032(5) 0.073(5) 0.000 0.050(6) 0.000
N1A 0.045(3) 0.060(5) 0.071(3) 0.011(3) 0.038(2) 0.012(3)
C2A 0.075(5) 0.044(4) 0.100(5) -0.010(4) 0.063(4) -0.016(5)
C4 0.042(3) 0.045(4) 0.047(4) -0.023(3) 0.027(3) -0.017(3)
C4A 0.042(3) 0.045(4) 0.047(4) -0.023(3) 0.027(3) -0.017(3)

loop_
_atom_type_symbol
_atom_type_description
_atom_type_scat_dispersion_real
_atom_type_scat_dispersion_imag
_atom_type_scat_source
Ti Ti 0.2776 0.4457 'International Tables Vol C Tables 4.2.6.8 and 6.1.1.4'
F F 0.0171 0.0103 'International Tables Vol C Tables 4.2.6.8 and 6.1.1.4'
N N 0.0061 0.0033 'International Tables Vol C Tables 4.2.6.8 and 6.1.1.4'
C C 0.0033 0.0016 'International Tables Vol C Tables 4.2.6.8 and 6.1.1.4'
H H 0 0 'International Tables Vol C Tables 4.2.6.8 and 6.1.1.4'

loop_
_geom_angle_atom_site_label_1
_geom_angle_atom_site_label_2
_geom_angle_atom_site_label_3
_geom_angle
_geom_angle_site_symmetry_1
_geom_angle_site_symmetry_3
F3 Ti1 F3 92.4(2) . 6
F3 Ti1 F2 92.49(13) . .
F3 Ti1 F2 92.49(13) 6 .
F3 Ti1 F7 94.05(13) . .
F3 Ti1 F7 94.05(13) 6 .
F2 Ti1 F7 170.54(19) . .
F3 Ti1 F1 178.06(15) . 6
F3 Ti1 F1 89.20(13) 6 6
F2 Ti1 F1 86.35(14) . 6
F7 Ti1 F1 86.92(13) . 6
F3 Ti1 F1 89.20(13) . .
F3 Ti1 F1 178.06(15) 6 .
F2 Ti1 F1 86.35(14) . .
F7 Ti1 F1 86.92(13) . .
F1 Ti1 F1 89.18(18) 6 .
F6 Ti2 F6 95.9(2) . 2
F6 Ti2 F4 92.62(15) . 2
F6 Ti2 F4 92.74(16) 2 2
F6 Ti2 F4 92.74(16) . .
F6 Ti2 F4 92.62(15) 2 .
F4 Ti2 F4 172.0(2) 2 .
F6 Ti2 F1 173.46(16) . 2
F6 Ti2 F1 90.60(14) 2 2
F4 Ti2 F1 86.23(14) 2 2
F4 Ti2 F1 87.78(14) . 2
F6 Ti2 F1 90.60(14) . .
F6 Ti2 F1 173.46(16) 2 .
F4 Ti2 F1 87.78(14) 2 .
F4 Ti2 F1 86.23(14) . .
F1 Ti2 F1 82.93(17) 2 .
Ti1 F1 Ti2 164.40(19) . .
N1 C1 N1 108.9(8) . 2_556
N1 C1 H1A 125.5 . .
N1 C1 H1A 125.5 2_556 .
C1 N1 C2 109.1(5) . .
C1 N1 H1B 125.5 . .
C2 N1 H1B 125.5 . .
C2 C2 N1 106.5(4) 2_556 .
C2 C2 H2A 126.8 2_556 .
N1 C2 H2A 126.8 . .
N1A C1A N1A 100(6) . 2_556
N1A C1A C2A 64(4) . 2_556
N1A C1A C2A 64(4) 2_556 .
N1A C1A H1AA 129.8 . .
N1A C1A H1AA 129.8 2_556 .
C2A C1A H1AA 166.0 2_556 .
C2A C1A H1AA 166.0 . .
C2A N1A C1A 106(4) . .
C1A N1A C2A 77(3) . 2_556
C2A N1A H1AB 127.2 . .
C1A N1A H1AB 126.0 . .
C2A N1A H1AB 154.8 2_556 .
C2A C2A N1A 113(4) 2_556 .
N1A C2A N1A 76(4) . 2_556
C2A C2A C1A 76.0(16) 2_556 .
C2A C2A H2AA 123.4 2_556 .
N1A C2A H2AA 123.4 . .
N1A C2A H2AA 158.5 2_556 .
C1A C2A H2AA 159.3 . .
N2 C3 N2 110.8(11) 6 .
N2 C3 H3A 124.6 6 .
N2 C3 H3A 124.6 . .
C4 N2 C3 101.6(8) . .
C4 N2 H2B 129.2 . .
C3 N2 H2B 129.2 . .
C4 C4 N2 113.0(5) 6 .
C4 C4 H4A 123.5 6 .
N2 C4 H4A 123.5 . .
N2A C3A N2A 144(3) . 6
N2A C3A H3AA 108.1 . .
N2A C3A H3AA 108.1 6 .
C3A N2A C4A 89.2(17) . .
C3A N2A H2AB 135.4 . .
C4A N2A H2AB 135.4 . .
C4A C4A N2A 104.5(7) 6 .
C4A C4A H4AA 127.8 6 .
N2A C4A H4AA 127.8 . .

loop_
_geom_bond_atom_site_label_1
_geom_bond_atom_site_label_2
_geom_bond_distance
_geom_bond_site_symmetry_2
Ti1 F3 1.793(2) .
Ti1 F3 1.793(2) 6
Ti1 F2 1.807(4) .
Ti1 F7 1.824(3) .
Ti1 F1 1.956(2) 6
Ti1 F1 1.956(2) .
Ti2 F6 1.776(3) .
Ti2 F6 1.776(3) 2
Ti2 F4 1.803(3) 2
Ti2 F4 1.803(3) .
Ti2 F1 1.978(2) 2
Ti2 F1 1.978(2) .
C1 N1 1.303(8) .
C1 N1 1.303(8) 2_556
C1 H1A 0.9300 .
N1 C2 1.373(9) .
N1 H1B 0.8600 .
C2 C2 1.341(15) 2_556
C2 H2A 0.9300 .
C1A N1A 1.27(7) .
C1A N1A 1.27(7) 2_556
C1A C2A 2.00(9) 2_556
C1A C2A 2.00(9) .
C1A H1AA 0.9300 .
N1A C2A 1.23(7) .
N1A C2A 1.84(10) 2_556
N1A H1AB 0.8600 .
C2A C2A 0.96(12) 2_556
C2A N1A 1.84(10) 2_556
C2A H2AA 0.9300 .
C3 N2 1.401(11) 6
C3 N2 1.401(11) .
C3 H3A 0.9300 .
N2 C4 1.324(12) .
N2 H2B 0.8600 .
C4 C4 1.273(15) 6
C4 H4A 0.9300 .
C3A N2A 1.09(2) .
C3A N2A 1.09(2) 6
C3A H3AA 0.9300 .
N2A C4A 1.83(2) .
N2A H2AB 0.8600 .
C4A C4A 1.15(3) 6
C4A H4AA 0.9300 .
